data_7226159
loop_
_publ_author_name
'Heering, Christian'
'Francis, Biju'
'Nateghi, Bahareh'
'Makhloufi, Gamall'
'L\"udeke, Steffen'
'Janiak, Christoph'

_publ_section_title
;
 Syntheses, structures and properties of group 12 element (Zn, Cd, Hg)
 coordination polymers with a mixed-functional
 phosphonate-biphenyl-carboxylate linker
;
_journal_issue 27
_journal_name_full CrystEngComm
_journal_page_first 5209
_journal_paper_doi 10.1039/C6CE00587J
_journal_volume 18
_journal_year 2016
_chemical_absolute_configuration ad
_chemical_formula_moiety 'C26 H20 O14 P2 Zn5'
_chemical_formula_sum 'C26 H20 O14 P2 Zn5'
_chemical_formula_weight 945.31
_space_group_crystal_system monoclinic
_space_group_IT_number 5
_space_group_name_Hall 'C 2y'
_space_group_name_H-M_alt 'C 1 2 1'
_symmetry_space_group_name_Hall 'C 2y'
_symmetry_space_group_name_H-M 'C 1 2 1'
_atom_sites_solution_hydrogens mixed
_audit_creation_method SHELXL-2014/7
_audit_update_record
;
2016-03-13 deposited with the CCDC.
2016-05-25 downloaded from the CCDC.
;
_cell_angle_alpha 90
_cell_angle_beta 103.531(11)
_cell_angle_gamma 90
_cell_formula_units_Z 2
_cell_length_a 32.838(12)
_cell_length_b 5.3763(19)
_cell_length_c 7.913(3)
_cell_measurement_reflns_used 2248
_cell_measurement_temperature 173(2)
_cell_measurement_theta_max 34.387
_cell_measurement_theta_min 2.552
_cell_volume 1358.2(9)
_computing_cell_refinement 'SAINT (Bruker, 2014)'
_computing_data_collection 'APEX2 (Bruker, 2014)'
_computing_data_reduction 'SAINT (Bruker, 2014)'
_computing_molecular_graphics 'DIAMOND 3.2 (Crystal Impact, 2009)'
_computing_publication_material 'SHELXL-97 (Sheldrick, 2008)'
_computing_structure_refinement 'SHELXL-2014/7 (Sheldrick, 2014)'
_computing_structure_solution 'SHELXL2014 (Sheldrick, 2008)'
_diffrn_ambient_temperature 173(2)
_diffrn_measured_fraction_theta_full 0.999
_diffrn_measured_fraction_theta_max 0.999
_diffrn_measurement_device_type 'Bruker Kappa APEX-II CCD area detector'
_diffrn_measurement_method '\w scans'
_diffrn_radiation_type MoK\a
_diffrn_radiation_wavelength 0.71073
_diffrn_reflns_av_R_equivalents 0.0595
_diffrn_reflns_av_unetI/netI 0.0789
_diffrn_reflns_Laue_measured_fraction_full 0.999
_diffrn_reflns_Laue_measured_fraction_max 0.999
_diffrn_reflns_limit_h_max 45
_diffrn_reflns_limit_h_min -46
_diffrn_reflns_limit_k_max 6
_diffrn_reflns_limit_k_min -7
_diffrn_reflns_limit_l_max 11
_diffrn_reflns_limit_l_min -11
_diffrn_reflns_number 8001
_diffrn_reflns_point_group_measured_fraction_full 0.883
_diffrn_reflns_point_group_measured_fraction_max 0.841
_diffrn_reflns_theta_full 25.242
_diffrn_reflns_theta_max 29.992
_diffrn_reflns_theta_min 2.552
_diffrn_source 'microfocus sealed tube'
_exptl_absorpt_coefficient_mu 4.548
_exptl_absorpt_correction_T_max 0.7476
_exptl_absorpt_correction_T_min 0.5016
_exptl_absorpt_correction_type multi-scan
_exptl_absorpt_process_details '(<i>SADABS</i>; Sheldrick, 2012)'
_exptl_crystal_colour colorless
_exptl_crystal_density_diffrn 2.311
_exptl_crystal_description block
_exptl_crystal_F_000 936
_exptl_crystal_recrystallization_method 'Re-crystallisation from solvent'
_exptl_crystal_size_max 0.100
_exptl_crystal_size_mid 0.010
_exptl_crystal_size_min 0.010
_refine_diff_density_max 1.674
_refine_diff_density_min -1.087
_refine_diff_density_rms 0.166
_refine_ls_abs_structure_details
;
 Flack x determined using 866 quotients [(I+)-(I-)]/[(I+)+(I-)]
 (Parsons, Flack and Wagner, Acta Cryst. B69 (2013) 249-259).
;
_refine_ls_abs_structure_Flack 0.050(18)
_refine_ls_extinction_method none
_refine_ls_goodness_of_fit_ref 1.011
_refine_ls_hydrogen_treatment mixed
_refine_ls_matrix_type full
_refine_ls_number_parameters 220
_refine_ls_number_reflns 3360
_refine_ls_number_restraints 1
_refine_ls_restrained_S_all 1.011
_refine_ls_R_factor_all 0.0510
_refine_ls_R_factor_gt 0.0412
_refine_ls_shift/su_max 0.000
_refine_ls_shift/su_mean 0.000
_refine_ls_structure_factor_coef Fsqd
_refine_ls_weighting_details 'w=1/[\s^2^(Fo^2^)+(0.0302P)^2^] where P=(Fo^2^+2Fc^2^)/3'
_refine_ls_weighting_scheme calc
_refine_ls_wR_factor_gt 0.0819
_refine_ls_wR_factor_ref 0.0851
_reflns_Friedel_coverage 0.533
_reflns_Friedel_fraction_full 0.737
_reflns_Friedel_fraction_max 0.649
_reflns_number_gt 2930
_reflns_number_total 3360
_reflns_threshold_expression 'I > 2\s(I)'
_cod_data_source_file c6ce00587j2.cif
_cod_data_source_block BPPA_OH_Zn
_cod_database_code 7226159
_shelx_shelxl_version_number 2014/7
_shelx_space_group_comment
;
The symmetry employed for this shelxl refinement is uniquely defined
by the following loop, which should always be used as a source of
symmetry information in preference to the above space-group names.
They are only intended as comments.
;
_shelx_estimated_absorpt_t_min 0.659
_shelx_estimated_absorpt_t_max 0.956
_solvent_exptl_crystal_recrystallization_method water

loop_
_space_group_symop_operation_xyz
'x, y, z'
'-x, y, -z'
'x+1/2, y+1/2, z'
'-x+1/2, y+1/2, -z'

loop_
_atom_site_label
_atom_site_type_symbol
_atom_site_fract_x
_atom_site_fract_y
_atom_site_fract_z
_atom_site_U_iso_or_equiv
_atom_site_adp_type
_atom_site_occupancy
_atom_site_site_symmetry_order
_atom_site_calc_flag
_atom_site_refinement_flags_posn
_atom_site_refinement_flags_adp
_atom_site_refinement_flags_occupancy
Zn1 Zn 0.03615(2) 0.26293(12) 0.15520(7) 0.00706(15) Uani 1 1 d . . .
Zn2 Zn 0.04016(2) 0.74420(13) 0.84943(8) 0.00787(16) Uani 1 1 d . . .
Zn3 Zn 0.0000 1.0004(2) 0.5000 0.0083(2) Uani 1 2 d S T P
P1 P 0.06199(5) 0.4901(3) 0.52687(17) 0.0063(3) Uani 1 1 d . . .
O1 O 0.04510(13) 0.7215(8) 0.6039(5) 0.0058(8) Uani 1 1 d . . .
O2 O 0.04594(12) 0.2485(9) 0.5885(5) 0.0097(8) Uani 1 1 d . . .
O3 O 0.05136(14) 0.5235(8) 0.3280(5) 0.0099(9) Uani 1 1 d . . .
O4 O 0.40566(15) 0.3551(9) 1.0289(6) 0.0190(11) Uani 1 1 d . . .
O5 O 0.40662(15) 0.6087(9) 0.8048(6) 0.0144(10) Uani 1 1 d . . .
O6 O 0.03068(15) 0.3993(8) -0.0851(5) 0.0090(9) Uani 1 1 d . . .
H6 H 0.029(4) 0.32(2) -0.165(13) 0.08(4) Uiso 1 1 d . . .
O7 O 0.01008(15) -0.0459(8) 0.2283(6) 0.0094(9) Uani 1 1 d . . .
H7 H 0.030(2) -0.135(14) 0.244(9) 0.014 Uiso 1 1 d . U .
C1 C 0.11809(19) 0.4882(12) 0.6003(7) 0.0093(11) Uani 1 1 d . . .
C2 C 0.1391(2) 0.3016(13) 0.7055(8) 0.0163(15) Uani 1 1 d . . .
H2 H 0.1238 0.1733 0.7452 0.020 Uiso 1 1 calc R U .
C3 C 0.1825(2) 0.3010(12) 0.7535(8) 0.0165(15) Uani 1 1 d . . .
H3 H 0.1962 0.1678 0.8229 0.020 Uiso 1 1 calc R U .
C4 C 0.20639(19) 0.4859(13) 0.7046(7) 0.0107(12) Uani 1 1 d . . .
C5 C 0.1847(2) 0.6795(13) 0.6016(9) 0.0179(15) Uani 1 1 d . . .
H5 H 0.2000 0.8122 0.5669 0.021 Uiso 1 1 calc R U .
C6 C 0.1416(2) 0.6797(12) 0.5503(8) 0.0155(15) Uani 1 1 d . . .
H6A H 0.1277 0.8117 0.4801 0.019 Uiso 1 1 calc R U .
C7 C 0.25323(19) 0.4846(13) 0.7538(7) 0.0102(12) Uani 1 1 d . . .
C8 C 0.2752(2) 0.3049(13) 0.8684(8) 0.0181(15) Uani 1 1 d . . .
H8 H 0.2601 0.1823 0.9151 0.022 Uiso 1 1 calc R U .
C9 C 0.3187(2) 0.3034(12) 0.9145(8) 0.0151(14) Uani 1 1 d . . .
H9 H 0.3330 0.1806 0.9926 0.018 Uiso 1 1 calc R U .
C10 C 0.34148(19) 0.4812(12) 0.8470(7) 0.0082(11) Uani 1 1 d . . .
C11 C 0.3200(2) 0.6606(13) 0.7352(9) 0.0185(15) Uani 1 1 d . . .
H11 H 0.3352 0.7835 0.6892 0.022 Uiso 1 1 calc R U .
C12 C 0.2768(2) 0.6627(12) 0.6901(9) 0.0177(15) Uani 1 1 d . . .
H12 H 0.2627 0.7883 0.6139 0.021 Uiso 1 1 calc R U .
C13 C 0.38804(19) 0.4806(12) 0.8959(7) 0.0101(12) Uani 1 1 d . . .

loop_
_atom_site_aniso_label
_atom_site_aniso_U_11
_atom_site_aniso_U_22
_atom_site_aniso_U_33
_atom_site_aniso_U_23
_atom_site_aniso_U_13
_atom_site_aniso_U_12
Zn1 0.0097(4) 0.0064(3) 0.0062(3) 0.0001(3) 0.0042(2) -0.0002(3)
Zn2 0.0094(4) 0.0072(3) 0.0073(3) 0.0001(3) 0.0026(2) -0.0004(3)
Zn3 0.0104(5) 0.0070(5) 0.0083(4) 0.000 0.0036(4) 0.000
P1 0.0073(8) 0.0059(6) 0.0063(6) -0.0007(6) 0.0032(5) 0.0007(7)
O1 0.012(2) 0.0023(19) 0.0051(15) 0.0014(16) 0.0068(15) 0.0021(17)
O2 0.009(2) 0.0083(19) 0.0118(17) 0.004(2) 0.0033(15) -0.001(2)
O3 0.014(2) 0.011(2) 0.0052(17) -0.0038(17) 0.0037(16) 0.0004(19)
O4 0.008(3) 0.033(3) 0.017(2) 0.010(2) 0.005(2) 0.005(2)
O5 0.007(3) 0.020(2) 0.016(2) 0.0030(19) 0.0029(19) -0.004(2)
O6 0.017(3) 0.0069(19) 0.0054(19) 0.0006(16) 0.0074(18) 0.0023(18)
O7 0.009(2) 0.005(2) 0.015(2) -0.0015(17) 0.0067(18) -0.0011(17)
C1 0.008(3) 0.011(3) 0.010(2) -0.005(2) 0.004(2) 0.003(3)
C2 0.015(4) 0.015(4) 0.021(3) 0.003(3) 0.008(3) -0.004(3)
C3 0.013(3) 0.014(3) 0.021(3) 0.008(3) 0.001(3) -0.001(3)
C4 0.010(3) 0.014(3) 0.009(2) 0.001(2) 0.003(2) 0.001(3)
C5 0.011(4) 0.014(3) 0.029(4) 0.012(3) 0.004(3) -0.003(3)
C6 0.012(4) 0.013(3) 0.020(3) 0.011(2) 0.001(3) -0.002(3)
C7 0.008(3) 0.014(3) 0.008(2) -0.001(2) 0.001(2) 0.001(3)
C8 0.015(4) 0.015(3) 0.025(3) 0.010(3) 0.008(3) -0.005(3)
C9 0.012(3) 0.013(3) 0.020(3) 0.009(3) 0.004(3) 0.003(3)
C10 0.007(3) 0.010(3) 0.009(2) -0.003(2) 0.003(2) -0.002(3)
C11 0.010(4) 0.016(3) 0.028(4) 0.013(3) 0.002(3) -0.002(3)
C12 0.012(4) 0.017(3) 0.022(3) 0.008(3) 0.000(3) 0.005(3)
C13 0.010(3) 0.014(3) 0.007(2) -0.003(2) 0.002(2) 0.004(3)

loop_
_atom_type_symbol
_atom_type_description
_atom_type_scat_dispersion_real
_atom_type_scat_dispersion_imag
_atom_type_scat_source
C C 0.0033 0.0016 'International Tables Vol C Tables 4.2.6.8 and 6.1.1.4'
H H 0.0000 0.0000 'International Tables Vol C Tables 4.2.6.8 and 6.1.1.4'
O O 0.0106 0.0060 'International Tables Vol C Tables 4.2.6.8 and 6.1.1.4'
P P 0.1023 0.0942 'International Tables Vol C Tables 4.2.6.8 and 6.1.1.4'
Zn Zn 0.2839 1.4301 'International Tables Vol C Tables 4.2.6.8 and 6.1.1.4'

loop_
_geom_angle_atom_site_label_1
_geom_angle_atom_site_label_2
_geom_angle_atom_site_label_3
_geom_angle
_geom_angle_site_symmetry_1
_geom_angle_site_symmetry_3
O3 Zn1 O6 110.82(18) . .
O3 Zn1 O5 96.31(18) . 4_546
O6 Zn1 O5 99.97(19) . 4_546
O3 Zn1 O7 116.73(18) . .
O6 Zn1 O7 128.57(19) . .
O5 Zn1 O7 93.40(19) 4_546 .
O3 Zn1 O6 90.79(17) . 2
O6 Zn1 O6 77.4(2) . 2
O5 Zn1 O6 172.90(17) 4_546 2
O7 Zn1 O6 83.34(17) . 2
O3 Zn1 Zn1 127.09(13) . 2
O6 Zn1 Zn1 48.98(14) . 2
O5 Zn1 Zn1 131.51(13) 4_546 2
O7 Zn1 Zn1 85.79(13) . 2
O6 Zn1 Zn1 42.14(10) 2 2
O4 Zn2 O6 110.3(2) 4_557 1_556
O4 Zn2 O7 126.2(2) 4_557 2_566
O6 Zn2 O7 116.62(19) 1_556 2_566
O4 Zn2 O1 103.41(19) 4_557 .
O6 Zn2 O1 104.64(18) 1_556 .
O7 Zn2 O1 89.09(18) 2_566 .
O4 Zn2 Zn3 117.61(16) 4_557 .
O6 Zn2 Zn3 126.40(13) 1_556 .
O7 Zn2 Zn3 46.92(13) 2_566 .
O1 Zn2 Zn3 43.14(12) . .
O2 Zn3 O2 97.0(3) 1_565 2_566
O2 Zn3 O1 86.30(16) 1_565 .
O2 Zn3 O1 175.21(18) 2_566 .
O2 Zn3 O1 175.21(18) 1_565 2_556
O2 Zn3 O1 86.30(16) 2_566 2_556
O1 Zn3 O1 90.6(2) . 2_556
O2 Zn3 O7 98.01(16) 1_565 1_565
O2 Zn3 O7 90.37(16) 2_566 1_565
O1 Zn3 O7 92.64(16) . 1_565
O1 Zn3 O7 78.43(15) 2_556 1_565
O2 Zn3 O7 90.37(16) 1_565 2_566
O2 Zn3 O7 98.01(16) 2_566 2_566
O1 Zn3 O7 78.43(15) . 2_566
O1 Zn3 O7 92.64(16) 2_556 2_566
O7 Zn3 O7 167.4(2) 1_565 2_566
O2 Zn3 Zn2 81.72(11) 1_565 .
O2 Zn3 Zn2 137.22(11) 2_566 .
O1 Zn3 Zn2 39.68(10) . .
O1 Zn3 Zn2 98.26(11) 2_556 .
O7 Zn3 Zn2 132.31(12) 1_565 .
O7 Zn3 Zn2 39.56(12) 2_566 .
O2 Zn3 Zn2 137.23(11) 1_565 2_556
O2 Zn3 Zn2 81.72(11) 2_566 2_556
O1 Zn3 Zn2 98.27(11) . 2_556
O1 Zn3 Zn2 39.67(10) 2_556 2_556
O7 Zn3 Zn2 39.56(12) 1_565 2_556
O7 Zn3 Zn2 132.31(12) 2_566 2_556
Zn2 Zn3 Zn2 127.14(5) . 2_556
O2 P1 O3 114.5(2) . .
O2 P1 O1 112.2(2) . .
O3 P1 O1 107.0(2) . .
O2 P1 C1 107.3(3) . .
O3 P1 C1 107.5(3) . .
O1 P1 C1 108.2(3) . .
P1 O1 Zn2 123.6(2) . .
P1 O1 Zn3 134.1(2) . .
Zn2 O1 Zn3 97.19(17) . .
P1 O2 Zn3 137.8(2) . 1_545
P1 O3 Zn1 126.5(3) . .
C13 O4 Zn2 140.7(5) . 4_547
C13 O5 Zn1 134.3(4) . 4_556
Zn2 O6 Zn1 127.5(2) 1_554 .
Zn2 O6 Zn1 116.5(2) 1_554 2
Zn1 O6 Zn1 88.88(17) . 2
Zn2 O6 H6 108(9) 1_554 .
Zn1 O6 H6 123(9) . .
Zn1 O6 H6 75(9) 2 .
Zn2 O7 Zn1 139.7(2) 2_546 .
Zn2 O7 Zn3 93.52(18) 2_546 1_545
Zn1 O7 Zn3 110.38(19) . 1_545
Zn2 O7 H7 107(6) 2_546 .
Zn1 O7 H7 99(6) . .
Zn3 O7 H7 102(5) 1_545 .
C2 C1 C6 118.3(6) . .
C2 C1 P1 121.9(5) . .
C6 C1 P1 119.8(5) . .
C1 C2 C3 120.2(6) . .
C1 C2 H2 119.9 . .
C3 C2 H2 119.9 . .
C4 C3 C2 122.6(6) . .
C4 C3 H3 118.7 . .
C2 C3 H3 118.7 . .
C3 C4 C5 116.8(6) . .
C3 C4 C7 122.9(6) . .
C5 C4 C7 120.3(6) . .
C6 C5 C4 121.1(6) . .
C6 C5 H5 119.4 . .
C4 C5 H5 119.4 . .
C5 C6 C1 120.9(6) . .
C5 C6 H6A 119.6 . .
C1 C6 H6A 119.6 . .
C12 C7 C8 117.4(6) . .
C12 C7 C4 121.7(6) . .
C8 C7 C4 120.9(6) . .
C9 C8 C7 121.0(6) . .
C9 C8 H8 119.5 . .
C7 C8 H8 119.5 . .
C8 C9 C10 120.4(6) . .
C8 C9 H9 119.8 . .
C10 C9 H9 119.8 . .
C11 C10 C9 118.9(6) . .
C11 C10 C13 120.4(6) . .
C9 C10 C13 120.7(6) . .
C12 C11 C10 120.6(6) . .
C12 C11 H11 119.7 . .
C10 C11 H11 119.7 . .
C11 C12 C7 121.6(6) . .
C11 C12 H12 119.2 . .
C7 C12 H12 119.2 . .
O5 C13 O4 125.4(6) . .
O5 C13 C10 117.3(5) . .
O4 C13 C10 117.2(6) . .

loop_
_geom_bond_atom_site_label_1
_geom_bond_atom_site_label_2
_geom_bond_distance
_geom_bond_site_symmetry_2
Zn1 O3 1.940(4) .
Zn1 O6 2.007(4) .
Zn1 O5 2.010(5) 4_546
Zn1 O7 2.014(5) .
Zn1 O6 2.256(5) 2
Zn1 Zn1 2.9902(15) 2
Zn2 O4 1.909(5) 4_557
Zn2 O6 1.970(4) 1_556
Zn2 O7 1.974(5) 2_566
Zn2 O1 1.991(4) .
Zn2 Zn3 3.0944(12) .
Zn3 O2 2.013(5) 1_565
Zn3 O2 2.013(5) 2_566
Zn3 O1 2.133(4) .
Zn3 O1 2.133(4) 2_556
Zn3 O7 2.264(4) 1_565
Zn3 O7 2.264(4) 2_566
Zn3 Zn2 3.0944(12) 2_556
P1 O2 1.524(5) .
P1 O3 1.541(4) .
P1 O1 1.544(4) .
P1 C1 1.797(6) .
O2 Zn3 2.013(4) 1_545
O4 C13 1.270(7) .
O4 Zn2 1.909(5) 4_547
O5 C13 1.253(7) .
O5 Zn1 2.010(5) 4_556
O6 Zn2 1.970(4) 1_554
O6 Zn1 2.256(5) 2
O6 H6 0.76(11) .
O7 Zn2 1.974(5) 2_546
O7 Zn3 2.264(4) 1_545
O7 H7 0.79(8) .
C1 C2 1.381(9) .
C1 C6 1.398(9) .
C2 C3 1.385(10) .
C2 H2 0.9500 .
C3 C4 1.378(9) .
C3 H3 0.9500 .
C4 C5 1.408(9) .
C4 C7 1.496(8) .
C5 C6 1.378(10) .
C5 H5 0.9500 .
C6 H6A 0.9500 .
C7 C12 1.397(9) .
C7 C8 1.404(9) .
C8 C9 1.390(9) .
C8 H8 0.9500 .
C9 C10 1.394(9) .
C9 H9 0.9500 .
C10 C11 1.385(9) .
C10 C13 1.487(8) .
C11 C12 1.381(9) .
C11 H11 0.9500 .
C12 H12 0.9500 .

loop_
_geom_hbond_atom_site_label_D
_geom_hbond_atom_site_label_H
_geom_hbond_atom_site_label_A
_geom_hbond_distance_DH
_geom_hbond_distance_HA
_geom_hbond_distance_DA
_geom_hbond_angle_DHA
_geom_hbond_site_symmetry_A
O6 H6 O2 0.76(11) 2.18(11) 2.860(6) 150(12) 1_554
O6 H6 O7 0.76(11) 2.34(12) 2.845(6) 125(11) 2
O7 H7 O3 0.79(8) 2.03(7) 2.705(6) 144(8) 1_545

loop_
_geom_torsion_atom_site_label_1
_geom_torsion_atom_site_label_2
_geom_torsion_atom_site_label_3
_geom_torsion_atom_site_label_4
_geom_torsion
_geom_torsion_site_symmetry_1
_geom_torsion_site_symmetry_4
O2 P1 O1 Zn2 41.0(3) . .
O3 P1 O1 Zn2 167.3(3) . .
C1 P1 O1 Zn2 -77.1(3) . .
O2 P1 O1 Zn3 -107.4(3) . .
O3 P1 O1 Zn3 18.9(4) . .
C1 P1 O1 Zn3 134.5(3) . .
O3 P1 O2 Zn3 -24.5(5) . 1_545
O1 P1 O2 Zn3 97.7(4) . 1_545
C1 P1 O2 Zn3 -143.7(4) . 1_545
O2 P1 O3 Zn1 -20.0(4) . .
O1 P1 O3 Zn1 -144.9(3) . .
C1 P1 O3 Zn1 99.0(4) . .
O2 P1 C1 C2 -4.9(6) . .
O3 P1 C1 C2 -128.5(5) . .
O1 P1 C1 C2 116.3(5) . .
O2 P1 C1 C6 175.0(5) . .
O3 P1 C1 C6 51.4(6) . .
O1 P1 C1 C6 -63.8(6) . .
C6 C1 C2 C3 -2.6(10) . .
P1 C1 C2 C3 177.3(5) . .
C1 C2 C3 C4 2.0(11) . .
C2 C3 C4 C5 -0.1(10) . .
C2 C3 C4 C7 -179.1(6) . .
C3 C4 C5 C6 -1.2(10) . .
C7 C4 C5 C6 177.9(6) . .
C4 C5 C6 C1 0.5(11) . .
C2 C1 C6 C5 1.4(10) . .
P1 C1 C6 C5 -178.5(5) . .
C3 C4 C7 C12 174.4(6) . .
C5 C4 C7 C12 -4.6(9) . .
C3 C4 C7 C8 -6.5(10) . .
C5 C4 C7 C8 174.5(6) . .
C12 C7 C8 C9 -0.7(10) . .
C4 C7 C8 C9 -179.9(6) . .
C7 C8 C9 C10 -0.2(10) . .
C8 C9 C10 C11 0.8(10) . .
C8 C9 C10 C13 -180.0(6) . .
C9 C10 C11 C12 -0.5(10) . .
C13 C10 C11 C12 -179.7(6) . .
C10 C11 C12 C7 -0.5(11) . .
C8 C7 C12 C11 1.1(10) . .
C4 C7 C12 C11 -179.8(7) . .
Zn1 O5 C13 O4 -21.0(10) 4_556 .
Zn1 O5 C13 C10 157.3(4) 4_556 .
Zn2 O4 C13 O5 -9.9(12) 4_547 .
Zn2 O4 C13 C10 171.9(5) 4_547 .
C11 C10 C13 O5 -15.5(9) . .
C9 C10 C13 O5 165.3(6) . .
C11 C10 C13 O4 162.9(6) . .
C9 C10 C13 O4 -16.3(9) . .
